data_4110463
loop_
_publ_author_name
'Nermeen W. Aboelella'
'Benjamin F. Gherman'
'Lyndal M. R. Hill'
'John T. York'
'Nicole Holm'
'Victor G. Young'
'Christopher J. Cramer'
'William B. Tolman'

_publ_section_title
;
 Effects of Thioether Substituents on the O2 Reactivity of
 \b-Diketiminate-Cu(I) Complexes: Probing the Role of the Methionine
 Ligand in Copper Monooxygenases
;
_journal_name_full 'Journal of the American Chemical Society'
_journal_page_first 3445
_journal_page_last 3458
_journal_paper_doi 10.1021/ja057745v
_journal_volume 128
_journal_year 2006
_chemical_compound_source 'Nermeen W. Aboelella'
_chemical_formula_moiety 'C33 H42 N2 S'
_chemical_formula_sum 'C33 H42 N2 S'
_chemical_formula_weight 498.75
_chemical_name_common 04215
_chemical_name_systematic
; 
 ? 
;
_space_group_IT_number 2
_symmetry_cell_setting triclinic
_symmetry_space_group_name_Hall '-P 1'
_symmetry_space_group_name_H-M 'P -1'
_atom_sites_solution_hydrogens geom
_atom_sites_solution_primary direct
_atom_sites_solution_secondary difmap
_audit_creation_method SHELXL-97
_cell_angle_alpha 103.245(2)
_cell_angle_beta 99.236(2)
_cell_angle_gamma 105.793(2)
_cell_formula_units_Z 2
_cell_length_a 8.7592(10)
_cell_length_b 11.9627(14)
_cell_length_c 15.3124(18)
_cell_measurement_reflns_used 2994
_cell_measurement_temperature 173(2)
_cell_measurement_theta_max 24.99
_cell_measurement_theta_min 2.55
_cell_volume 1459.7(3)
_computing_cell_refinement 'SAINT, Bruker'
_computing_data_collection 'SMART, Bruker'
_computing_data_reduction 'SAINT, Bruker'
_computing_molecular_graphics 'SHELXTL, Bruker'
_computing_publication_material 'Bruker SHELXTL'
_computing_structure_refinement 'SHELXL-97 (Sheldrick, 1997)'
_computing_structure_solution Sir-97
_diffrn_ambient_temperature 173(2)
_diffrn_measured_fraction_theta_full 0.978
_diffrn_measured_fraction_theta_max 0.978
_diffrn_measurement_device_type 'Siemens, SMART Platform CCD'
_diffrn_measurement_method 'area detector, omega scans'
_diffrn_radiation_monochromator graphite
_diffrn_radiation_source 'normal-focus sealed tube'
_diffrn_radiation_type MoK\a
_diffrn_radiation_wavelength 0.71073
_diffrn_reflns_av_R_equivalents 0.0277
_diffrn_reflns_av_sigmaI/netI 0.0566
_diffrn_reflns_limit_h_max 9
_diffrn_reflns_limit_h_min -10
_diffrn_reflns_limit_k_max 14
_diffrn_reflns_limit_k_min -13
_diffrn_reflns_limit_l_max 18
_diffrn_reflns_limit_l_min -17
_diffrn_reflns_number 8657
_diffrn_reflns_theta_full 25.05
_diffrn_reflns_theta_max 25.05
_diffrn_reflns_theta_min 1.41
_exptl_absorpt_coefficient_mu 0.134
_exptl_absorpt_correction_T_max 0.967
_exptl_absorpt_correction_T_min 0.959
_exptl_absorpt_correction_type multi-scan
_exptl_absorpt_process_details 'SADABS, R. Blessing, 1995'
_exptl_crystal_colour colorless
_exptl_crystal_density_diffrn 1.135
_exptl_crystal_description block
_exptl_crystal_F_000 540
_exptl_crystal_size_max 0.31
_exptl_crystal_size_mid 0.31
_exptl_crystal_size_min 0.25
_refine_diff_density_max 0.227
_refine_diff_density_min -0.219
_refine_diff_density_rms 0.040
_refine_ls_extinction_method none
_refine_ls_goodness_of_fit_ref 1.044
_refine_ls_hydrogen_treatment riding
_refine_ls_matrix_type full
_refine_ls_number_parameters 334
_refine_ls_number_reflns 5068
_refine_ls_number_restraints 0
_refine_ls_restrained_S_all 1.044
_refine_ls_R_factor_all 0.0903
_refine_ls_R_factor_gt 0.0561
_refine_ls_shift/su_max 0.001
_refine_ls_shift/su_mean 0.000
_refine_ls_structure_factor_coef Fsqd
_refine_ls_weighting_details 'calc w=1/[\s^2^(Fo^2^)+(0.0498P)^2^+0.5555P] where P=(Fo^2^+2Fc^2^)/3'
_refine_ls_weighting_scheme calc
_refine_ls_wR_factor_gt 0.1170
_refine_ls_wR_factor_ref 0.1289
_reflns_number_gt 3553
_reflns_number_total 5068
_reflns_threshold_expression >2sigma(I)
_cod_data_source_file ja057745vsi20060117_011818_1.cif
_cod_data_source_block 04215m
_cod_database_code 4110463

loop_
_symmetry_equiv_pos_as_xyz
'x, y, z'
'-x, -y, -z'

loop_
_atom_site_label
_atom_site_type_symbol
_atom_site_fract_x
_atom_site_fract_y
_atom_site_fract_z
_atom_site_U_iso_or_equiv
_atom_site_adp_type
_atom_site_occupancy
_atom_site_symmetry_multiplicity
_atom_site_calc_flag
_atom_site_refinement_flags
_atom_site_disorder_assembly
_atom_site_disorder_group
S1 S 0.85469(9) 0.24088(6) 0.44684(5) 0.0449(2) Uani 1 1 d . . .
N1 N 0.4193(2) 0.14064(17) 0.27255(13) 0.0277(5) Uani 1 1 d . . .
H1 H 0.3901 0.2085 0.2575 0.033 Uiso 0.30(3) 1 d PR A 1
N2 N 0.3882(2) 0.27249(17) 0.15767(13) 0.0288(5) Uani 1 1 d . . .
H2 H 0.3815 0.2594 0.2173 0.035 Uiso 0.70(3) 1 d PR A 2
C1 C 0.5493(4) -0.0163(3) 0.23353(19) 0.0477(7) Uani 1 1 d . . .
H1A H 0.6032 0.0071 0.2992 0.072 Uiso 1 1 calc R . .
H1B H 0.6283 -0.0271 0.1964 0.072 Uiso 1 1 calc R . .
H1C H 0.4591 -0.0925 0.2179 0.072 Uiso 1 1 calc R . .
C2 C 0.4836(3) 0.0817(2) 0.21362(16) 0.0304(6) Uani 1 1 d . . .
C3 C 0.4947(3) 0.1095(2) 0.12928(16) 0.0320(6) Uani 1 1 d . . .
H3 H 0.5376 0.0618 0.0876 0.038 Uiso 1 1 calc R . .
C4 C 0.4481(3) 0.2008(2) 0.10285(15) 0.0297(6) Uani 1 1 d . . .
C5 C 0.4642(4) 0.2203(3) 0.01062(18) 0.0489(8) Uani 1 1 d . . .
H5A H 0.3558 0.2066 -0.0274 0.073 Uiso 1 1 calc R . .
H5B H 0.5139 0.1634 -0.0206 0.073 Uiso 1 1 calc R . .
H5C H 0.5334 0.3037 0.0198 0.073 Uiso 1 1 calc R . .
C6 C 0.4113(3) 0.1228(2) 0.36058(15) 0.0273(5) Uani 1 1 d . . .
C7 C 0.2756(3) 0.0377(2) 0.37212(16) 0.0305(6) Uani 1 1 d . . .
C8 C 0.2655(3) 0.0342(2) 0.46115(18) 0.0378(6) Uani 1 1 d . . .
H8 H 0.1747 -0.0235 0.4697 0.045 Uiso 1 1 calc R . .
C9 C 0.3839(3) 0.1125(2) 0.53726(18) 0.0420(7) Uani 1 1 d . . .
H9 H 0.3732 0.1097 0.5975 0.050 Uiso 1 1 calc R . .
C10 C 0.5181(3) 0.1951(2) 0.52584(17) 0.0387(6) Uani 1 1 d . . .
H10 H 0.6008 0.2477 0.5784 0.046 Uiso 1 1 calc R . .
C11 C 0.5336(3) 0.2021(2) 0.43841(16) 0.0311(6) Uani 1 1 d . . .
C12 C 0.1424(3) -0.0498(2) 0.29017(18) 0.0383(6) Uani 1 1 d . . .
H12 H 0.1690 -0.0311 0.2329 0.046 Uiso 1 1 calc R . .
C13 C -0.0243(4) -0.0369(3) 0.2949(3) 0.0705(10) Uani 1 1 d . . .
H13A H -0.0533 -0.0553 0.3504 0.106 Uiso 1 1 calc R . .
H13B H -0.1062 -0.0933 0.2400 0.106 Uiso 1 1 calc R . .
H13C H -0.0207 0.0464 0.2973 0.106 Uiso 1 1 calc R . .
C14 C 0.1351(4) -0.1812(2) 0.2824(2) 0.0549(8) Uani 1 1 d . . .
H14A H 0.2416 -0.1900 0.2776 0.082 Uiso 1 1 calc R . .
H14B H 0.0517 -0.2355 0.2273 0.082 Uiso 1 1 calc R . .
H14C H 0.1072 -0.2021 0.3374 0.082 Uiso 1 1 calc R . .
C15 C 0.6799(3) 0.2934(2) 0.42673(17) 0.0338(6) Uani 1 1 d . . .
H15A H 0.7015 0.3735 0.4713 0.041 Uiso 1 1 calc R . .
H15B H 0.6591 0.3019 0.3635 0.041 Uiso 1 1 calc R . .
C16 C 1.0061(3) 0.3395(2) 0.41148(17) 0.0358(6) Uani 1 1 d . . .
C17 C 0.9816(3) 0.4292(2) 0.37226(18) 0.0413(7) Uani 1 1 d . . .
H17 H 0.8795 0.4436 0.3664 0.050 Uiso 1 1 calc R . .
C18 C 1.1044(3) 0.4972(2) 0.34188(18) 0.0442(7) Uani 1 1 d . . .
H18 H 1.0857 0.5574 0.3144 0.053 Uiso 1 1 calc R . .
C19 C 1.2525(4) 0.4794(2) 0.35079(19) 0.0479(7) Uani 1 1 d . . .
H19 H 1.3359 0.5259 0.3287 0.057 Uiso 1 1 calc R . .
C20 C 1.2808(3) 0.3937(3) 0.3919(2) 0.0512(8) Uani 1 1 d . . .
H20 H 1.3849 0.3825 0.3992 0.061 Uiso 1 1 calc R . .
C21 C 1.1595(3) 0.3239(2) 0.4226(2) 0.0463(7) Uani 1 1 d . . .
H21 H 1.1804 0.2653 0.4512 0.056 Uiso 1 1 calc R . .
C22 C 0.3328(3) 0.3673(2) 0.13615(15) 0.0284(5) Uani 1 1 d . . .
C23 C 0.1656(3) 0.3411(2) 0.09903(16) 0.0346(6) Uani 1 1 d . . .
C24 C 0.1110(3) 0.4371(3) 0.08792(18) 0.0424(7) Uani 1 1 d . . .
H24 H -0.0018 0.4219 0.0633 0.051 Uiso 1 1 calc R . .
C25 C 0.2172(4) 0.5533(2) 0.11186(18) 0.0449(7) Uani 1 1 d . . .
H25 H 0.1769 0.6178 0.1050 0.054 Uiso 1 1 calc R . .
C26 C 0.3825(3) 0.5771(2) 0.14593(17) 0.0402(6) Uani 1 1 d . . .
H26 H 0.4552 0.6576 0.1607 0.048 Uiso 1 1 calc R . .
C27 C 0.4438(3) 0.4847(2) 0.15887(16) 0.0325(6) Uani 1 1 d . . .
C28 C 0.0478(3) 0.2129(3) 0.07412(19) 0.0446(7) Uani 1 1 d . . .
H28 H 0.1157 0.1577 0.0705 0.054 Uiso 1 1 calc R . .
C29 C -0.0697(5) 0.1740(3) -0.0194(3) 0.0992(15) Uani 1 1 d . . .
H29A H -0.1429 0.2231 -0.0182 0.149 Uiso 1 1 calc R . .
H29B H -0.1341 0.0882 -0.0341 0.149 Uiso 1 1 calc R . .
H29C H -0.0081 0.1856 -0.0665 0.149 Uiso 1 1 calc R . .
C30 C -0.0414(5) 0.1939(4) 0.1484(3) 0.1057(16) Uani 1 1 d . . .
H30A H -0.1104 0.2461 0.1542 0.158 Uiso 1 1 calc R . .
H30B H 0.0379 0.2144 0.2073 0.158 Uiso 1 1 calc R . .
H30C H -0.1098 0.1089 0.1321 0.158 Uiso 1 1 calc R . .
C31 C 0.6259(3) 0.5132(2) 0.19722(19) 0.0412(7) Uani 1 1 d . . .
H31 H 0.6460 0.4351 0.1982 0.049 Uiso 1 1 calc R . .
C32 C 0.7261(4) 0.5685(3) 0.1349(2) 0.0668(10) Uani 1 1 d . . .
H32A H 0.7238 0.6514 0.1410 0.100 Uiso 1 1 calc R . .
H32B H 0.6791 0.5193 0.0704 0.100 Uiso 1 1 calc R . .
H32C H 0.8393 0.5702 0.1534 0.100 Uiso 1 1 calc R . .
C33 C 0.6833(3) 0.5962(3) 0.2956(2) 0.0569(8) Uani 1 1 d . . .
H33A H 0.6620 0.6728 0.2969 0.085 Uiso 1 1 calc R . .
H33B H 0.8007 0.6124 0.3178 0.085 Uiso 1 1 calc R . .
H33C H 0.6242 0.5571 0.3354 0.085 Uiso 1 1 calc R . .

loop_
_atom_site_aniso_label
_atom_site_aniso_U_11
_atom_site_aniso_U_22
_atom_site_aniso_U_33
_atom_site_aniso_U_23
_atom_site_aniso_U_13
_atom_site_aniso_U_12
S1 0.0439(4) 0.0432(4) 0.0631(5) 0.0311(4) 0.0227(4) 0.0196(3)
N1 0.0316(11) 0.0286(11) 0.0269(11) 0.0114(9) 0.0081(9) 0.0122(9)
N2 0.0352(12) 0.0302(11) 0.0268(11) 0.0121(9) 0.0098(9) 0.0148(9)
C1 0.073(2) 0.0489(17) 0.0388(16) 0.0185(14) 0.0184(15) 0.0394(16)
C2 0.0317(14) 0.0269(13) 0.0310(14) 0.0075(11) 0.0035(11) 0.0098(11)
C3 0.0399(15) 0.0299(14) 0.0288(14) 0.0055(11) 0.0121(12) 0.0156(12)
C4 0.0347(14) 0.0298(14) 0.0225(13) 0.0055(11) 0.0062(11) 0.0092(12)
C5 0.077(2) 0.0483(17) 0.0340(16) 0.0158(14) 0.0208(15) 0.0319(16)
C6 0.0346(14) 0.0262(13) 0.0271(13) 0.0100(11) 0.0098(11) 0.0159(11)
C7 0.0336(14) 0.0249(13) 0.0359(14) 0.0106(11) 0.0092(12) 0.0116(11)
C8 0.0450(16) 0.0343(15) 0.0440(16) 0.0211(13) 0.0199(14) 0.0148(13)
C9 0.0617(19) 0.0392(16) 0.0340(15) 0.0192(13) 0.0182(14) 0.0194(15)
C10 0.0507(17) 0.0361(15) 0.0270(14) 0.0089(12) 0.0037(12) 0.0135(13)
C11 0.0367(14) 0.0259(13) 0.0321(14) 0.0110(11) 0.0072(12) 0.0107(11)
C12 0.0354(15) 0.0349(15) 0.0420(16) 0.0130(13) 0.0072(12) 0.0067(12)
C13 0.0439(19) 0.064(2) 0.091(3) 0.008(2) 0.0003(18) 0.0201(17)
C14 0.0528(19) 0.0367(17) 0.062(2) 0.0046(15) 0.0046(16) 0.0073(15)
C15 0.0353(14) 0.0310(14) 0.0331(14) 0.0110(12) 0.0042(12) 0.0086(12)
C16 0.0392(15) 0.0317(14) 0.0374(15) 0.0090(12) 0.0145(12) 0.0106(12)
C17 0.0415(16) 0.0383(15) 0.0478(17) 0.0183(13) 0.0119(13) 0.0130(13)
C18 0.0501(18) 0.0383(16) 0.0440(17) 0.0165(13) 0.0139(14) 0.0086(14)
C19 0.0516(18) 0.0375(16) 0.0528(18) 0.0068(14) 0.0285(15) 0.0076(14)
C20 0.0400(17) 0.0434(17) 0.072(2) 0.0096(16) 0.0260(16) 0.0154(14)
C21 0.0477(17) 0.0373(16) 0.0618(19) 0.0168(15) 0.0179(15) 0.0210(14)
C22 0.0362(14) 0.0299(13) 0.0248(13) 0.0128(11) 0.0109(11) 0.0136(11)
C23 0.0380(15) 0.0387(15) 0.0283(14) 0.0113(12) 0.0059(12) 0.0142(12)
C24 0.0422(16) 0.0529(18) 0.0388(16) 0.0167(14) 0.0068(13) 0.0246(15)
C25 0.061(2) 0.0408(17) 0.0421(17) 0.0166(14) 0.0101(15) 0.0292(15)
C26 0.0533(18) 0.0318(15) 0.0391(16) 0.0137(12) 0.0124(13) 0.0156(13)
C27 0.0401(15) 0.0332(14) 0.0306(14) 0.0136(12) 0.0125(12) 0.0161(12)
C28 0.0337(15) 0.0457(17) 0.0485(17) 0.0141(14) 0.0004(13) 0.0083(13)
C29 0.111(3) 0.064(2) 0.072(3) 0.014(2) -0.030(2) -0.017(2)
C30 0.109(3) 0.082(3) 0.086(3) 0.006(2) 0.046(3) -0.031(3)
C31 0.0381(15) 0.0323(15) 0.0492(17) 0.0099(13) 0.0077(13) 0.0078(12)
C32 0.0461(19) 0.083(2) 0.056(2) 0.0072(18) 0.0214(16) 0.0016(18)
C33 0.0420(17) 0.078(2) 0.0476(18) 0.0137(17) 0.0088(14) 0.0186(16)

loop_
_atom_type_symbol
_atom_type_description
_atom_type_scat_dispersion_real
_atom_type_scat_dispersion_imag
_atom_type_scat_source
C C 0.0033 0.0016 'International Tables Vol C Tables 4.2.6.8 and 6.1.1.4'
H H 0.0000 0.0000 'International Tables Vol C Tables 4.2.6.8 and 6.1.1.4'
N N 0.0061 0.0033 'International Tables Vol C Tables 4.2.6.8 and 6.1.1.4'
S S 0.1246 0.1234 'International Tables Vol C Tables 4.2.6.8 and 6.1.1.4'

loop_
_geom_angle_atom_site_label_1
_geom_angle_atom_site_label_2
_geom_angle_atom_site_label_3
_geom_angle
C16 S1 C15 103.80(11)
C2 N1 C6 124.13(19)
C4 N2 C22 125.62(19)
N1 C2 C3 120.6(2)
N1 C2 C1 121.4(2)
C3 C2 C1 118.1(2)
C4 C3 C2 125.2(2)
N2 C4 C3 121.1(2)
N2 C4 C5 118.8(2)
C3 C4 C5 120.1(2)
C7 C6 C11 119.9(2)
C7 C6 N1 121.2(2)
C11 C6 N1 118.5(2)
C8 C7 C6 118.6(2)
C8 C7 C12 119.9(2)
C6 C7 C12 121.5(2)
C9 C8 C7 121.5(2)
C8 C9 C10 119.9(2)
C9 C10 C11 120.7(2)
C10 C11 C6 119.4(2)
C10 C11 C15 120.3(2)
C6 C11 C15 120.3(2)
C7 C12 C13 112.0(2)
C7 C12 C14 111.1(2)
C13 C12 C14 109.5(2)
C11 C15 S1 108.40(16)
C17 C16 C21 118.4(2)
C17 C16 S1 124.6(2)
C21 C16 S1 117.00(19)
C18 C17 C16 120.4(3)
C19 C18 C17 120.7(3)
C18 C19 C20 119.8(3)
C19 C20 C21 120.6(3)
C20 C21 C16 119.9(3)
C27 C22 C23 122.1(2)
C27 C22 N2 119.4(2)
C23 C22 N2 118.4(2)
C24 C23 C22 117.6(2)
C24 C23 C28 121.2(2)
C22 C23 C28 121.1(2)
C25 C24 C23 121.2(3)
C24 C25 C26 120.4(2)
C25 C26 C27 120.8(2)
C26 C27 C22 117.8(2)
C26 C27 C31 119.9(2)
C22 C27 C31 122.3(2)
C30 C28 C29 111.3(3)
C30 C28 C23 111.9(2)
C29 C28 C23 113.5(2)
C33 C31 C27 111.9(2)
C33 C31 C32 110.4(2)
C27 C31 C32 111.1(2)

loop_
_geom_bond_atom_site_label_1
_geom_bond_atom_site_label_2
_geom_bond_distance
S1 C16 1.765(2)
S1 C15 1.815(2)
N1 C2 1.310(3)
N1 C6 1.422(3)
N2 C4 1.331(3)
N2 C22 1.432(3)
C1 C2 1.507(3)
C2 C3 1.417(3)
C3 C4 1.384(3)
C4 C5 1.505(3)
C6 C7 1.404(3)
C6 C11 1.409(3)
C7 C8 1.390(3)
C7 C12 1.515(3)
C8 C9 1.376(4)
C9 C10 1.379(4)
C10 C11 1.386(3)
C11 C15 1.506(3)
C12 C13 1.521(4)
C12 C14 1.531(4)
C16 C17 1.392(3)
C16 C21 1.395(3)
C17 C18 1.376(3)
C18 C19 1.362(4)
C19 C20 1.375(4)
C20 C21 1.380(4)
C22 C27 1.401(3)
C22 C23 1.402(3)
C23 C24 1.393(3)
C23 C28 1.519(4)
C24 C25 1.373(4)
C25 C26 1.384(4)
C26 C27 1.393(3)
C27 C31 1.522(3)
C28 C30 1.504(4)
C28 C29 1.513(4)
C31 C33 1.519(4)
C31 C32 1.537(4)

loop_
_geom_hbond_atom_site_label_D
_geom_hbond_atom_site_label_H
_geom_hbond_atom_site_label_A
_geom_hbond_distance_DH
_geom_hbond_distance_HA
_geom_hbond_distance_DA
_geom_hbond_angle_DHA
N1 H1 N2 0.98 1.86 2.647(3) 135.4
N2 H2 N1 0.97 1.89 2.647(3) 133.3

loop_
_geom_torsion_atom_site_label_1
_geom_torsion_atom_site_label_2
_geom_torsion_atom_site_label_3
_geom_torsion_atom_site_label_4
_geom_torsion
C6 N1 C2 C3 -176.6(2)
C6 N1 C2 C1 2.8(4)
N1 C2 C3 C4 2.9(4)
C1 C2 C3 C4 -176.5(2)
C22 N2 C4 C3 -178.4(2)
C22 N2 C4 C5 1.5(4)
C2 C3 C4 N2 0.6(4)
C2 C3 C4 C5 -179.2(2)
C2 N1 C6 C7 -90.8(3)
C2 N1 C6 C11 96.4(3)
C11 C6 C7 C8 0.2(3)
N1 C6 C7 C8 -172.5(2)
C11 C6 C7 C12 -179.4(2)
N1 C6 C7 C12 7.9(3)
C6 C7 C8 C9 0.6(4)
C12 C7 C8 C9 -179.8(2)
C7 C8 C9 C10 -1.4(4)
C8 C9 C10 C11 1.4(4)
C9 C10 C11 C6 -0.7(4)
C9 C10 C11 C15 179.4(2)
C7 C6 C11 C10 -0.1(3)
N1 C6 C11 C10 172.7(2)
C7 C6 C11 C15 179.8(2)
N1 C6 C11 C15 -7.4(3)
C8 C7 C12 C13 58.9(3)
C6 C7 C12 C13 -121.5(3)
C8 C7 C12 C14 -63.9(3)
C6 C7 C12 C14 115.6(3)
C10 C11 C15 S1 74.7(3)
C6 C11 C15 S1 -105.3(2)
C16 S1 C15 C11 169.99(17)
C15 S1 C16 C17 -3.7(3)
C15 S1 C16 C21 177.5(2)
C21 C16 C17 C18 2.6(4)
S1 C16 C17 C18 -176.2(2)
C16 C17 C18 C19 -0.9(4)
C17 C18 C19 C20 -1.0(4)
C18 C19 C20 C21 1.3(4)
C19 C20 C21 C16 0.4(4)
C17 C16 C21 C20 -2.3(4)
S1 C16 C21 C20 176.6(2)
C4 N2 C22 C27 -89.4(3)
C4 N2 C22 C23 95.3(3)
C27 C22 C23 C24 -2.1(4)
N2 C22 C23 C24 173.1(2)
C27 C22 C23 C28 179.4(2)
N2 C22 C23 C28 -5.4(3)
C22 C23 C24 C25 0.4(4)
C28 C23 C24 C25 178.9(2)
C23 C24 C25 C26 1.4(4)
C24 C25 C26 C27 -1.7(4)
C25 C26 C27 C22 0.1(4)
C25 C26 C27 C31 -179.5(2)
C23 C22 C27 C26 1.8(3)
N2 C22 C27 C26 -173.3(2)
C23 C22 C27 C31 -178.6(2)
N2 C22 C27 C31 6.2(3)
C24 C23 C28 C30 -79.7(4)
C22 C23 C28 C30 98.7(3)
C24 C23 C28 C29 47.3(4)
C22 C23 C28 C29 -134.3(3)
C26 C27 C31 C33 64.7(3)
C22 C27 C31 C33 -114.9(3)
C26 C27 C31 C32 -59.2(3)
C22 C27 C31 C32 121.2(3)
